data_4309724
loop_
_publ_author_name
'Adam P. Cole'
'Viswanath Mahadevan'
'Liviu M. Mirica'
'Xavier Ottenwaelder'
'T. Daniel P. Stack'

_publ_section_title
;
Bis(\m-oxo)dicopper(III) Complexes of a Homologous Series of Simple
Peralkylated 1,2-Diamines: Steric Modulation of Structure, Stability, and
Reactivity
;
_journal_name_full 'Inorganic Chemistry'
_journal_page_first 7345
_journal_page_last 7364
_journal_paper_doi 10.1021/ic050331i
_journal_volume 44
_journal_year 2005
_chemical_absolute_configuration ad
_chemical_formula_moiety 'C20 H46 Cu2 N4 O2, 2(C F3 O3 S)'
_chemical_formula_sum 'C22 H46 Cu2 F6 N4 O8 S2'
_chemical_formula_weight 799.83
_chemical_name_systematic
; 
 di-\m-hydroxo-bis((N,N,N',N'-tetramethyl-(1R,2R)-trans-
cyclohexanediamine-\k^2^N,N')copper(II)) bis(trifluoromethanesulfonate) 
;
_space_group_IT_number 4
_symmetry_cell_setting monoclinic
_symmetry_space_group_name_Hall 'P 2yb'
_symmetry_space_group_name_H-M 'P 1 21 1'
_atom_sites_solution_hydrogens geom
_atom_sites_solution_primary direct
_atom_sites_solution_secondary difmap
_audit_creation_method SHELXL-97
_cell_angle_alpha 90
_cell_angle_beta 108.212(8)
_cell_angle_gamma 90
_cell_formula_units_Z 2
_cell_length_a 13.770(2)
_cell_length_b 8.5080(10)
_cell_length_c 15.2580(10)
_cell_measurement_reflns_used 22
_cell_measurement_temperature 203(2)
_cell_measurement_theta_max 18.5
_cell_measurement_theta_min 18
_cell_volume 1698.0(3)
_computing_cell_refinement 'Enraf-Nonius CAD4 Express'
_computing_data_collection 'Enraf-Nonius CAD4 Express'
_computing_data_reduction 'Enraf-Nonius CAD4 Express'
_computing_molecular_graphics 'Ortep-3 for Windows: LJ Farrugia, J. Appl. Cryst (1997), 30, 565'
_computing_publication_material 'CIFTAB, Sheldrick 1993; CRYSTAL MS Word Macro; Adam Cole 2003'
_computing_structure_refinement 'SHELXL-97 (Sheldrick, 1997)'
_computing_structure_solution 'SHELXS-97 (Sheldrick, 1990)'
_diffrn_ambient_temperature 203(2)
_diffrn_measured_fraction_theta_full 0.998
_diffrn_measured_fraction_theta_max 0.999
_diffrn_measurement_device_type 'Enraf-Nonius CAD4'
_diffrn_measurement_method '\w scans'
_diffrn_radiation_monochromator graphite
_diffrn_radiation_source 'fine-focus sealed tube'
_diffrn_radiation_type MoK\a
_diffrn_radiation_wavelength 0.71070
_diffrn_reflns_av_R_equivalents 0.0302
_diffrn_reflns_av_sigmaI/netI 0.0449
_diffrn_reflns_limit_h_max 14
_diffrn_reflns_limit_h_min -14
_diffrn_reflns_limit_k_max 9
_diffrn_reflns_limit_k_min 0
_diffrn_reflns_limit_l_max 0
_diffrn_reflns_limit_l_min -16
_diffrn_reflns_number 2490
_diffrn_reflns_theta_full 22.46
_diffrn_reflns_theta_max 22.46
_diffrn_reflns_theta_min 2.40
_diffrn_standards_decay_% 3.1
_diffrn_standards_interval_count 100
_diffrn_standards_interval_time 60
_diffrn_standards_number 3
_exptl_absorpt_coefficient_mu 1.455
_exptl_absorpt_correction_T_max 0.747
_exptl_absorpt_correction_T_min 0.676
_exptl_absorpt_correction_type psi-scan
_exptl_absorpt_process_details '(North, Phillips & Mathews, 1968)'
_exptl_crystal_colour violet
_exptl_crystal_density_diffrn 1.564
_exptl_crystal_density_meas 1.56
_exptl_crystal_density_method 'neutral buoyancy in CCl4/hexane'
_exptl_crystal_description hexagonal
_exptl_crystal_F_000 828
_exptl_crystal_size_max 0.30
_exptl_crystal_size_mid 0.30
_exptl_crystal_size_min 0.20
_refine_diff_density_max 0.890
_refine_diff_density_min -0.486
_refine_diff_density_rms 0.094
_refine_ls_abs_structure_details 'Flack H D (1983), Acta Cryst. A39, 876-881'
_refine_ls_abs_structure_Flack 0.09(4)
_refine_ls_extinction_method none
_refine_ls_goodness_of_fit_ref 1.069
_refine_ls_hydrogen_treatment constr
_refine_ls_matrix_type full
_refine_ls_number_parameters 397
_refine_ls_number_reflns 2388
_refine_ls_number_restraints 1
_refine_ls_restrained_S_all 1.069
_refine_ls_R_factor_all 0.0760
_refine_ls_R_factor_gt 0.0532
_refine_ls_shift/su_max 0.002
_refine_ls_shift/su_mean 0.000
_refine_ls_structure_factor_coef Fsqd
_refine_ls_weighting_details 'calc w=1/[\s^2^(Fo^2^)+(0.0856P)^2^+4.0525P] where P=(Fo^2^+2Fc^2^)/3'
_refine_ls_weighting_scheme calc
_refine_ls_wR_factor_gt 0.1361
_refine_ls_wR_factor_ref 0.1497
_reflns_number_gt 1974
_reflns_number_total 2388
_reflns_threshold_expression >2sigma(I)
_cod_data_source_file ic050331isi20050303_080925_3.cif
_cod_data_source_block (RR,RR)1e
_cod_original_sg_symbol_H-M 'P 21'
_cod_database_code 4309724

loop_
_symmetry_equiv_pos_as_xyz
'x, y, z'
'-x, y+1/2, -z'

loop_
_atom_site_label
_atom_site_type_symbol
_atom_site_fract_x
_atom_site_fract_y
_atom_site_fract_z
_atom_site_U_iso_or_equiv
_atom_site_adp_type
_atom_site_occupancy
_atom_site_symmetry_multiplicity
_atom_site_calc_flag
_atom_site_refinement_flags
_atom_site_disorder_assembly
_atom_site_disorder_group
Cu1 Cu 0.57800(10) 0.74608(19) 0.71257(10) 0.0399(5) Uani 1 1 d . . .
Cu2 Cu 0.40995(10) 0.5784(2) 0.75959(10) 0.0430(5) Uani 1 1 d . . .
S1 S 0.7486(2) 0.5726(5) 0.4295(2) 0.0413(8) Uani 1 1 d . . .
S2 S 0.2575(3) 0.7524(6) 1.0548(2) 0.0574(10) Uani 1 1 d . . .
F1 F 0.9267(6) 0.4373(12) 0.4651(6) 0.066(3) Uani 1 1 d . . .
F2 F 0.9290(7) 0.6881(11) 0.4503(8) 0.075(3) Uani 1 1 d . . .
F3 F 0.9110(5) 0.5748(16) 0.5745(5) 0.084(3) Uani 1 1 d . . .
F4 F 0.0836(9) 0.9018(17) 1.0220(11) 0.129(5) Uani 1 1 d . . .
F5 F 0.0776(7) 0.6820(15) 0.9462(8) 0.122(5) Uani 1 1 d . . .
F6 F 0.0912(10) 0.684(2) 1.0841(11) 0.168(8) Uani 1 1 d . . .
O1 O 0.5551(6) 0.5770(18) 0.7841(7) 0.079(4) Uani 1 1 d . . .
H1 H 0.5973 0.5172 0.8176 0.095 Uiso 1 1 calc . . .
O2 O 0.4318(6) 0.7381(17) 0.6791(7) 0.072(3) Uani 1 1 d . . .
H2 H 0.3899 0.7892 0.6407 0.086 Uiso 1 1 calc . . .
O3 O 0.7182(8) 0.7154(15) 0.4607(7) 0.069(3) Uani 1 1 d . . .
O4 O 0.7367(7) 0.5702(14) 0.3326(5) 0.063(3) Uani 1 1 d . . .
O5 O 0.7161(7) 0.4275(13) 0.4625(7) 0.058(3) Uani 1 1 d . . .
O6 O 0.2808(9) 0.591(2) 1.0585(9) 0.104(5) Uani 1 1 d . . .
O7 O 0.2956(10) 0.838(2) 1.1307(12) 0.150(8) Uani 1 1 d . . .
O8 O 0.2810(12) 0.806(3) 0.9812(12) 0.178(10) Uani 1 1 d . . .
N1 N 0.7301(7) 0.7186(15) 0.7378(6) 0.041(3) Uani 1 1 d . . .
N2 N 0.5916(7) 0.9464(14) 0.6489(6) 0.039(3) Uani 1 1 d . . .
N3 N 0.2570(6) 0.5800(18) 0.7215(6) 0.039(2) Uani 1 1 d . . .
N4 N 0.4068(6) 0.4236(12) 0.8588(6) 0.026(2) Uani 1 1 d . . .
C1 C 0.7638(8) 0.8390(15) 0.6838(7) 0.030(3) Uani 1 1 d . . .
H1A H 0.7477 0.7974 0.6203 0.036 Uiso 1 1 calc . . .
C2 C 0.7050(8) 0.9875(15) 0.6769(8) 0.033(3) Uani 1 1 d . . .
H2A H 0.7236 1.0332 0.7396 0.040 Uiso 1 1 calc . . .
C3 C 0.7320(9) 1.1082(16) 0.6152(8) 0.042(3) Uani 1 1 d . . .
H3A H 0.7113 1.0689 0.5517 0.051 Uiso 1 1 calc . . .
H3B H 0.6942 1.2055 0.6160 0.051 Uiso 1 1 calc . . .
C4 C 0.8444(10) 1.1423(18) 0.6465(10) 0.055(4) Uani 1 1 d . . .
H4A H 0.8637 1.1943 0.7068 0.066 Uiso 1 1 calc . . .
H4B H 0.8606 1.2135 0.6025 0.066 Uiso 1 1 calc . . .
C5 C 0.9055(9) 0.9896(19) 0.6535(8) 0.047(4) Uani 1 1 d . . .
H5A H 0.8905 0.9428 0.5920 0.057 Uiso 1 1 calc . . .
H5B H 0.9787 1.0135 0.6763 0.057 Uiso 1 1 calc . . .
C6 C 0.8797(8) 0.8727(17) 0.7176(8) 0.040(3) Uani 1 1 d . . .
H6A H 0.8996 0.9153 0.7804 0.049 Uiso 1 1 calc . . .
H6B H 0.9177 0.7749 0.7187 0.049 Uiso 1 1 calc . . .
C7 C 0.7531(10) 0.561(2) 0.7127(10) 0.056(4) Uani 1 1 d . . .
H7A H 0.7207 0.5454 0.6470 0.083 Uiso 1 1 calc . . .
H7B H 0.7273 0.4844 0.7468 0.083 Uiso 1 1 calc . . .
H7C H 0.8265 0.5493 0.7274 0.083 Uiso 1 1 calc . . .
C8 C 0.7795(8) 0.736(2) 0.8396(7) 0.050(4) Uani 1 1 d . . .
H8A H 0.8521 0.7149 0.8551 0.075 Uiso 1 1 calc . . .
H8B H 0.7488 0.6631 0.8719 0.075 Uiso 1 1 calc . . .
H8C H 0.7696 0.8430 0.8579 0.075 Uiso 1 1 calc . . .
C9 C 0.5465(9) 0.9202(17) 0.5475(7) 0.043(3) Uani 1 1 d . . .
H9A H 0.4795 0.8726 0.5347 0.064 Uiso 1 1 calc . . .
H9B H 0.5905 0.8509 0.5265 0.064 Uiso 1 1 calc . . .
H9C H 0.5401 1.0200 0.5155 0.064 Uiso 1 1 calc . . .
C10 C 0.5353(9) 1.073(2) 0.6783(9) 0.053(3) Uani 1 1 d . . .
H10A H 0.5461 1.1718 0.6507 0.080 Uiso 1 1 calc . . .
H10B H 0.5600 1.0826 0.7450 0.080 Uiso 1 1 calc . . .
H10C H 0.4629 1.0486 0.6585 0.080 Uiso 1 1 calc . . .
C11 C 0.2240(9) 0.4320(16) 0.7628(8) 0.038(3) Uani 1 1 d . . .
H11 H 0.2331 0.3403 0.7261 0.045 Uiso 1 1 calc . . .
C12 C 0.2979(8) 0.4133(15) 0.8610(7) 0.032(3) Uani 1 1 d . . .
H12 H 0.2872 0.5055 0.8965 0.038 Uiso 1 1 calc . . .
C13 C 0.2737(8) 0.2710(19) 0.9080(8) 0.043(3) Uani 1 1 d . . .
H13A H 0.3190 0.2678 0.9719 0.052 Uiso 1 1 calc . . .
H13B H 0.2863 0.1762 0.8766 0.052 Uiso 1 1 calc . . .
C14 C 0.1614(9) 0.2718(19) 0.9074(7) 0.052(4) Uani 1 1 d . . .
H14A H 0.1462 0.1744 0.9348 0.062 Uiso 1 1 calc . . .
H14B H 0.1499 0.3605 0.9440 0.062 Uiso 1 1 calc . . .
C15 C 0.0918(9) 0.286(2) 0.8078(9) 0.068(5) Uani 1 1 d . . .
H15A H 0.1018 0.1948 0.7726 0.082 Uiso 1 1 calc . . .
H15B H 0.0203 0.2869 0.8069 0.082 Uiso 1 1 calc . . .
C16 C 0.1133(9) 0.433(2) 0.7630(8) 0.059(5) Uani 1 1 d . . .
H16A H 0.1012 0.5250 0.7967 0.071 Uiso 1 1 calc . . .
H16B H 0.0671 0.4389 0.6995 0.071 Uiso 1 1 calc . . .
C17 C 0.2223(13) 0.722(2) 0.7493(12) 0.078(6) Uani 1 1 d . . .
H17A H 0.1484 0.7199 0.7336 0.117 Uiso 1 1 calc . . .
H17B H 0.2423 0.8098 0.7180 0.117 Uiso 1 1 calc . . .
H17C H 0.2523 0.7352 0.8155 0.117 Uiso 1 1 calc . . .
C18 C 0.2137(11) 0.564(2) 0.6175(8) 0.069(5) Uani 1 1 d . . .
H18A H 0.2198 0.6637 0.5888 0.104 Uiso 1 1 calc . . .
H18B H 0.1422 0.5343 0.6007 0.104 Uiso 1 1 calc . . .
H18C H 0.2513 0.4839 0.5964 0.104 Uiso 1 1 calc . . .
C19 C 0.4730(9) 0.4818(17) 0.9492(8) 0.048(4) Uani 1 1 d . . .
H19A H 0.4737 0.4058 0.9968 0.072 Uiso 1 1 calc . . .
H19B H 0.4467 0.5812 0.9633 0.072 Uiso 1 1 calc . . .
H19C H 0.5420 0.4966 0.9469 0.072 Uiso 1 1 calc . . .
C20 C 0.4420(10) 0.274(2) 0.8345(7) 0.049(4) Uani 1 1 d . . .
H20A H 0.5077 0.2879 0.8245 0.074 Uiso 1 1 calc . . .
H20B H 0.3928 0.2342 0.7784 0.074 Uiso 1 1 calc . . .
H20C H 0.4490 0.1993 0.8841 0.074 Uiso 1 1 calc . . .
C21 C 0.8868(8) 0.571(2) 0.4841(8) 0.046(3) Uani 1 1 d . . .
C22 C 0.1227(12) 0.765(3) 1.0192(12) 0.082(6) Uani 1 1 d . . .

loop_
_atom_site_aniso_label
_atom_site_aniso_U_11
_atom_site_aniso_U_22
_atom_site_aniso_U_33
_atom_site_aniso_U_23
_atom_site_aniso_U_13
_atom_site_aniso_U_12
Cu1 0.0277(7) 0.0508(11) 0.0438(8) 0.0174(9) 0.0147(6) 0.0063(8)
Cu2 0.0301(8) 0.0500(10) 0.0510(9) 0.0204(9) 0.0157(6) 0.0043(8)
S1 0.0310(15) 0.046(2) 0.0387(17) -0.0058(19) -0.0010(12) 0.002(2)
S2 0.047(2) 0.068(3) 0.053(2) -0.011(2) 0.0115(16) -0.022(3)
F1 0.049(5) 0.071(7) 0.078(6) 0.000(5) 0.019(4) 0.015(5)
F2 0.057(6) 0.056(6) 0.117(8) -0.008(5) 0.036(5) -0.028(5)
F3 0.046(4) 0.145(9) 0.041(4) -0.026(6) -0.016(3) 0.010(6)
F4 0.082(8) 0.074(9) 0.215(16) -0.006(10) 0.022(9) 0.018(7)
F5 0.064(6) 0.136(12) 0.121(9) -0.054(9) -0.037(6) 0.001(7)
F6 0.106(9) 0.24(2) 0.201(15) 0.035(15) 0.105(11) 0.008(11)
O1 0.035(5) 0.087(8) 0.123(9) 0.073(9) 0.036(5) 0.032(7)
O2 0.043(5) 0.082(8) 0.091(7) 0.050(8) 0.023(5) -0.002(7)
O3 0.055(6) 0.072(9) 0.073(7) -0.031(7) 0.012(5) 0.008(6)
O4 0.073(6) 0.064(6) 0.039(5) -0.012(6) -0.003(4) 0.020(6)
O5 0.033(5) 0.070(7) 0.064(7) 0.006(6) 0.004(5) -0.015(5)
O6 0.067(7) 0.122(13) 0.124(10) -0.075(11) 0.029(7) -0.017(9)
O7 0.084(9) 0.177(18) 0.173(14) -0.134(14) 0.018(9) 0.001(10)
O8 0.119(12) 0.28(3) 0.138(13) 0.089(17) 0.048(10) -0.044(15)
N1 0.035(5) 0.059(9) 0.034(5) 0.013(6) 0.019(4) 0.012(6)
N2 0.040(6) 0.048(7) 0.028(5) -0.006(5) 0.009(4) 0.001(5)
N3 0.029(5) 0.054(7) 0.032(5) 0.017(7) 0.008(4) 0.011(6)
N4 0.019(4) 0.030(6) 0.031(5) 0.002(5) 0.009(4) -0.001(4)
C1 0.035(6) 0.035(7) 0.023(6) 0.000(5) 0.012(5) -0.011(6)
C2 0.023(6) 0.042(7) 0.038(7) 0.001(6) 0.013(5) 0.005(6)
C3 0.042(7) 0.034(9) 0.049(7) 0.009(6) 0.012(6) -0.002(6)
C4 0.044(8) 0.054(9) 0.062(9) 0.000(7) 0.009(7) -0.017(7)
C5 0.029(6) 0.073(10) 0.039(7) -0.002(8) 0.008(6) -0.012(7)
C6 0.030(6) 0.053(9) 0.039(7) -0.003(6) 0.012(5) 0.000(6)
C7 0.047(8) 0.052(10) 0.080(10) 0.009(9) 0.037(7) 0.007(8)
C8 0.034(6) 0.085(11) 0.030(6) 0.006(8) 0.009(5) 0.007(8)
C9 0.036(7) 0.053(9) 0.028(7) -0.002(6) -0.004(5) 0.000(7)
C10 0.036(7) 0.046(8) 0.078(9) -0.011(9) 0.017(6) 0.021(8)
C11 0.037(7) 0.044(9) 0.032(7) 0.005(6) 0.011(5) -0.009(6)
C12 0.028(6) 0.041(7) 0.025(6) 0.001(6) 0.007(5) 0.002(6)
C13 0.037(6) 0.047(9) 0.044(7) 0.005(7) 0.011(5) -0.006(7)
C14 0.055(8) 0.073(10) 0.024(6) 0.008(7) 0.008(5) -0.029(8)
C15 0.035(7) 0.114(16) 0.052(8) 0.003(9) 0.007(6) -0.037(9)
C16 0.028(6) 0.110(14) 0.031(7) 0.017(8) -0.005(5) -0.027(8)
C17 0.091(12) 0.076(14) 0.079(11) 0.043(11) 0.047(10) 0.037(11)
C18 0.073(9) 0.098(13) 0.032(7) 0.032(9) 0.011(6) -0.013(11)
C19 0.031(6) 0.064(10) 0.046(7) -0.013(7) 0.009(6) -0.017(7)
C20 0.061(8) 0.059(10) 0.027(6) 0.002(7) 0.012(5) 0.010(8)
C21 0.030(6) 0.056(9) 0.051(8) -0.030(9) 0.012(5) -0.010(9)
C22 0.054(9) 0.113(18) 0.089(12) -0.020(15) 0.036(9) -0.017(14)

loop_
_atom_type_symbol
_atom_type_description
_atom_type_scat_dispersion_real
_atom_type_scat_dispersion_imag
_atom_type_scat_source
C C 0.0033 0.0016 'International Tables Vol C Tables 4.2.6.8 and 6.1.1.4'
H H 0.0000 0.0000 'International Tables Vol C Tables 4.2.6.8 and 6.1.1.4'
Cu Cu 0.3201 1.2651 'International Tables Vol C Tables 4.2.6.8 and 6.1.1.4'
F F 0.0171 0.0103 'International Tables Vol C Tables 4.2.6.8 and 6.1.1.4'
N N 0.0061 0.0033 'International Tables Vol C Tables 4.2.6.8 and 6.1.1.4'
O O 0.0106 0.0060 'International Tables Vol C Tables 4.2.6.8 and 6.1.1.4'
S S 0.1246 0.1234 'International Tables Vol C Tables 4.2.6.8 and 6.1.1.4'

loop_
_geom_angle_atom_site_label_1
_geom_angle_atom_site_label_2
_geom_angle_atom_site_label_3
_geom_angle
_geom_angle_site_symmetry_1
_geom_angle_site_symmetry_3
_geom_angle_publ_flag
O1 Cu1 O2 77.1(4) . . ?
O1 Cu1 N2 170.7(5) . . ?
O2 Cu1 N2 98.7(5) . . ?
O1 Cu1 N1 98.7(4) . . ?
O2 Cu1 N1 170.4(6) . . ?
N2 Cu1 N1 86.7(4) . . ?
O1 Cu1 Cu2 38.5(2) . . ?
O2 Cu1 Cu2 38.7(3) . . ?
N2 Cu1 Cu2 136.1(3) . . ?
N1 Cu1 Cu2 137.1(3) . . ?
O1 Cu2 O2 76.5(4) . . ?
O1 Cu2 N3 174.7(4) . . ?
O2 Cu2 N3 99.8(4) . . ?
O1 Cu2 N4 96.6(4) . . ?
O2 Cu2 N4 171.1(4) . . ?
N3 Cu2 N4 87.4(4) . . ?
O1 Cu2 Cu1 37.9(3) . . ?
O2 Cu2 Cu1 38.7(3) . . ?
N3 Cu2 Cu1 138.6(4) . . ?
N4 Cu2 Cu1 133.7(2) . . ?
O3 S1 O4 114.1(7) . . ?
O3 S1 O5 117.1(6) . . ?
O4 S1 O5 113.3(7) . . ?
O3 S1 C21 103.4(7) . . ?
O4 S1 C21 103.7(5) . . ?
O5 S1 C21 102.9(7) . . ?
O7 S2 O8 114.3(13) . . ?
O7 S2 O6 118.4(11) . . ?
O8 S2 O6 104.7(13) . . ?
O7 S2 C22 109.0(9) . . ?
O8 S2 C22 103.1(10) . . ?
O6 S2 C22 106.0(11) . . ?
Cu1 O1 Cu2 103.5(5) . . ?
Cu1 O1 H1 128.2 . . ?
Cu2 O1 H1 128.2 . . ?
Cu1 O2 Cu2 102.5(5) . . ?
Cu1 O2 H2 128.7 . . ?
Cu2 O2 H2 128.7 . . ?
C7 N1 C1 111.1(9) . . ?
C7 N1 C8 107.5(12) . . ?
C1 N1 C8 112.9(11) . . ?
C7 N1 Cu1 110.8(8) . . ?
C1 N1 Cu1 107.5(8) . . ?
C8 N1 Cu1 107.1(6) . . ?
C10 N2 C9 109.6(10) . . ?
C10 N2 C2 109.6(10) . . ?
C9 N2 C2 112.5(9) . . ?
C10 N2 Cu1 109.7(8) . . ?
C9 N2 Cu1 107.7(8) . . ?
C2 N2 Cu1 107.6(7) . . ?
C17 N3 C18 109.3(12) . . ?
C17 N3 C11 114.0(9) . . ?
C18 N3 C11 106.6(12) . . ?
C17 N3 Cu2 110.0(11) . . ?
C18 N3 Cu2 109.7(7) . . ?
C11 N3 Cu2 107.1(8) . . ?
C20 N4 C19 112.0(9) . . ?
C20 N4 C12 111.5(10) . . ?
C19 N4 C12 108.9(8) . . ?
C20 N4 Cu2 107.1(7) . . ?
C19 N4 Cu2 109.3(8) . . ?
C12 N4 Cu2 107.9(7) . . ?
N1 C1 C2 111.7(9) . . ?
N1 C1 C6 114.4(10) . . ?
C2 C1 C6 110.5(10) . . ?
N1 C1 H1A 106.5 . . ?
C2 C1 H1A 106.5 . . ?
C6 C1 H1A 106.5 . . ?
C1 C2 C3 112.7(9) . . ?
C1 C2 N2 108.2(10) . . ?
C3 C2 N2 114.2(10) . . ?
C1 C2 H2A 107.1 . . ?
C3 C2 H2A 107.1 . . ?
N2 C2 H2A 107.1 . . ?
C4 C3 C2 111.3(10) . . ?
C4 C3 H3A 109.4 . . ?
C2 C3 H3A 109.4 . . ?
C4 C3 H3B 109.4 . . ?
C2 C3 H3B 109.4 . . ?
H3A C3 H3B 108.0 . . ?
C3 C4 C5 110.3(11) . . ?
C3 C4 H4A 109.6 . . ?
C5 C4 H4A 109.6 . . ?
C3 C4 H4B 109.6 . . ?
C5 C4 H4B 109.6 . . ?
H4A C4 H4B 108.1 . . ?
C6 C5 C4 111.7(11) . . ?
C6 C5 H5A 109.3 . . ?
C4 C5 H5A 109.3 . . ?
C6 C5 H5B 109.3 . . ?
C4 C5 H5B 109.3 . . ?
H5A C5 H5B 108.0 . . ?
C5 C6 C1 109.4(10) . . ?
C5 C6 H6A 109.8 . . ?
C1 C6 H6A 109.8 . . ?
C5 C6 H6B 109.8 . . ?
C1 C6 H6B 109.8 . . ?
H6A C6 H6B 108.2 . . ?
N1 C7 H7A 109.5 . . ?
N1 C7 H7B 109.5 . . ?
H7A C7 H7B 109.5 . . ?
N1 C7 H7C 109.5 . . ?
H7A C7 H7C 109.5 . . ?
H7B C7 H7C 109.5 . . ?
N1 C8 H8A 109.5 . . ?
N1 C8 H8B 109.5 . . ?
H8A C8 H8B 109.5 . . ?
N1 C8 H8C 109.5 . . ?
H8A C8 H8C 109.5 . . ?
H8B C8 H8C 109.5 . . ?
N2 C9 H9A 109.5 . . ?
N2 C9 H9B 109.5 . . ?
H9A C9 H9B 109.5 . . ?
N2 C9 H9C 109.5 . . ?
H9A C9 H9C 109.5 . . ?
H9B C9 H9C 109.5 . . ?
N2 C10 H10A 109.5 . . ?
N2 C10 H10B 109.5 . . ?
H10A C10 H10B 109.5 . . ?
N2 C10 H10C 109.5 . . ?
H10A C10 H10C 109.5 . . ?
H10B C10 H10C 109.5 . . ?
C16 C11 C12 110.9(10) . . ?
C16 C11 N3 114.8(11) . . ?
C12 C11 N3 107.2(9) . . ?
C16 C11 H11 107.9 . . ?
C12 C11 H11 107.9 . . ?
N3 C11 H11 107.9 . . ?
C13 C12 N4 115.3(10) . . ?
C13 C12 C11 111.9(10) . . ?
N4 C12 C11 109.4(9) . . ?
C13 C12 H12 106.5 . . ?
N4 C12 H12 106.5 . . ?
C11 C12 H12 106.5 . . ?
C12 C13 C14 111.5(11) . . ?
C12 C13 H13A 109.3 . . ?
C14 C13 H13A 109.3 . . ?
C12 C13 H13B 109.3 . . ?
C14 C13 H13B 109.3 . . ?
H13A C13 H13B 108.0 . . ?
C15 C14 C13 108.8(9) . . ?
C15 C14 H14A 109.9 . . ?
C13 C14 H14A 109.9 . . ?
C15 C14 H14B 109.9 . . ?
C13 C14 H14B 109.9 . . ?
H14A C14 H14B 108.3 . . ?
C16 C15 C14 111.7(12) . . ?
C16 C15 H15A 109.3 . . ?
C14 C15 H15A 109.3 . . ?
C16 C15 H15B 109.3 . . ?
C14 C15 H15B 109.3 . . ?
H15A C15 H15B 107.9 . . ?
C15 C16 C11 109.7(13) . . ?
C15 C16 H16A 109.7 . . ?
C11 C16 H16A 109.7 . . ?
C15 C16 H16B 109.7 . . ?
C11 C16 H16B 109.7 . . ?
H16A C16 H16B 108.2 . . ?
N3 C17 H17A 109.5 . . ?
N3 C17 H17B 109.5 . . ?
H17A C17 H17B 109.5 . . ?
N3 C17 H17C 109.5 . . ?
H17A C17 H17C 109.5 . . ?
H17B C17 H17C 109.5 . . ?
N3 C18 H18A 109.5 . . ?
N3 C18 H18B 109.5 . . ?
H18A C18 H18B 109.5 . . ?
N3 C18 H18C 109.5 . . ?
H18A C18 H18C 109.5 . . ?
H18B C18 H18C 109.5 . . ?
N4 C19 H19A 109.5 . . ?
N4 C19 H19B 109.5 . . ?
H19A C19 H19B 109.5 . . ?
N4 C19 H19C 109.5 . . ?
H19A C19 H19C 109.5 . . ?
H19B C19 H19C 109.5 . . ?
N4 C20 H20A 109.5 . . ?
N4 C20 H20B 109.5 . . ?
H20A C20 H20B 109.5 . . ?
N4 C20 H20C 109.5 . . ?
H20A C20 H20C 109.5 . . ?
H20B C20 H20C 109.5 . . ?
F3 C21 F1 105.3(14) . . ?
F3 C21 F2 112.7(13) . . ?
F1 C21 F2 107.0(9) . . ?
F3 C21 S1 111.5(8) . . ?
F1 C21 S1 110.6(9) . . ?
F2 C21 S1 109.5(11) . . ?
F4 C22 F5 115.2(18) . . ?
F4 C22 F6 101.5(16) . . ?
F5 C22 F6 99.7(19) . . ?
F4 C22 S2 117.1(16) . . ?
F5 C22 S2 113.9(14) . . ?
F6 C22 S2 106.5(15) . . ?

loop_
_geom_bond_atom_site_label_1
_geom_bond_atom_site_label_2
_geom_bond_distance
_geom_bond_site_symmetry_2
_geom_bond_publ_flag
Cu1 O1 1.891(12) . ?
Cu1 O2 1.917(8) . ?
Cu1 N2 2.000(11) . ?
Cu1 N1 2.022(9) . ?
Cu1 Cu2 2.9900(18) . ?
Cu2 O1 1.916(8) . ?
Cu2 O2 1.917(11) . ?
Cu2 N3 2.003(8) . ?
Cu2 N4 2.018(9) . ?
S1 O3 1.416(12) . ?
S1 O4 1.436(9) . ?
S1 O5 1.456(11) . ?
S1 C21 1.822(11) . ?
S2 O7 1.329(13) . ?
S2 O8 1.342(15) . ?
S2 O6 1.408(19) . ?
S2 C22 1.767(16) . ?
F1 C21 1.333(18) . ?
F2 C21 1.337(19) . ?
F3 C21 1.315(13) . ?
F4 C22 1.29(3) . ?
F5 C22 1.30(2) . ?
F6 C22 1.38(2) . ?
O1 H1 0.8200 . ?
O2 H2 0.8100 . ?
N1 C7 1.45(2) . ?
N1 C1 1.478(16) . ?
N1 C8 1.496(14) . ?
N2 C10 1.478(17) . ?
N2 C9 1.492(14) . ?
N2 C2 1.525(14) . ?
N3 C17 1.42(2) . ?
N3 C18 1.517(16) . ?
N3 C11 1.539(18) . ?
N4 C20 1.452(18) . ?
N4 C19 1.480(15) . ?
N4 C12 1.513(13) . ?
C1 C2 1.486(18) . ?
C1 C6 1.544(15) . ?
C1 H1A 0.9900 . ?
C2 C3 1.515(17) . ?
C2 H2A 0.9900 . ?
C3 C4 1.499(17) . ?
C3 H3A 0.9800 . ?
C3 H3B 0.9800 . ?
C4 C5 1.53(2) . ?
C4 H4A 0.9800 . ?
C4 H4B 0.9800 . ?
C5 C6 1.512(18) . ?
C5 H5A 0.9800 . ?
C5 H5B 0.9800 . ?
C6 H6A 0.9800 . ?
C6 H6B 0.9800 . ?
C7 H7A 0.9700 . ?
C7 H7B 0.9700 . ?
C7 H7C 0.9700 . ?
C8 H8A 0.9700 . ?
C8 H8B 0.9700 . ?
C8 H8C 0.9700 . ?
C9 H9A 0.9700 . ?
C9 H9B 0.9700 . ?
C9 H9C 0.9700 . ?
C10 H10A 0.9700 . ?
C10 H10B 0.9700 . ?
C10 H10C 0.9700 . ?
C11 C16 1.526(17) . ?
C11 C12 1.534(16) . ?
C11 H11 0.9900 . ?
C12 C13 1.497(18) . ?
C12 H12 0.9900 . ?
C13 C14 1.543(16) . ?
C13 H13A 0.9800 . ?
C13 H13B 0.9800 . ?
C14 C15 1.527(17) . ?
C14 H14A 0.9800 . ?
C14 H14B 0.9800 . ?
C15 C16 1.49(2) . ?
C15 H15A 0.9800 . ?
C15 H15B 0.9800 . ?
C16 H16A 0.9800 . ?
C16 H16B 0.9800 . ?
C17 H17A 0.9700 . ?
C17 H17B 0.9700 . ?
C17 H17C 0.9700 . ?
C18 H18A 0.9700 . ?
C18 H18B 0.9700 . ?
C18 H18C 0.9700 . ?
C19 H19A 0.9700 . ?
C19 H19B 0.9700 . ?
C19 H19C 0.9700 . ?
C20 H20A 0.9700 . ?
C20 H20B 0.9700 . ?
C20 H20C 0.9700 . ?

loop_
_geom_torsion_atom_site_label_1
_geom_torsion_atom_site_label_2
_geom_torsion_atom_site_label_3
_geom_torsion_atom_site_label_4
_geom_torsion
_geom_torsion_site_symmetry_1
_geom_torsion_site_symmetry_2
_geom_torsion_site_symmetry_3
_geom_torsion_site_symmetry_4
_geom_torsion_publ_flag
O2 Cu1 Cu2 O1 172.6(11) . . . . ?
N2 Cu1 Cu2 O1 -168.6(8) . . . . ?
N1 Cu1 Cu2 O1 5.9(8) . . . . ?
O1 Cu1 Cu2 O2 -172.6(11) . . . . ?
N2 Cu1 Cu2 O2 18.8(8) . . . . ?
N1 Cu1 Cu2 O2 -166.7(8) . . . . ?
O1 Cu1 Cu2 N3 -173.7(10) . . . . ?
O2 Cu1 Cu2 N3 -1.1(8) . . . . ?
N2 Cu1 Cu2 N3 17.8(7) . . . . ?
N1 Cu1 Cu2 N3 -167.7(7) . . . . ?
O1 Cu1 Cu2 N4 14.5(8) . . . . ?
O2 Cu1 Cu2 N4 -172.9(8) . . . . ?
N2 Cu1 Cu2 N4 -154.0(6) . . . . ?
N1 Cu1 Cu2 N4 20.5(6) . . . . ?
O2 Cu1 O1 Cu2 -4.7(7) . . . . ?
N1 Cu1 O1 Cu2 -175.9(6) . . . . ?
O2 Cu2 O1 Cu1 4.8(7) . . . . ?
N4 Cu2 O1 Cu1 -169.5(6) . . . . ?
O1 Cu1 O2 Cu2 4.7(7) . . . . ?
N2 Cu1 O2 Cu2 -166.9(5) . . . . ?
O1 Cu2 O2 Cu1 -4.7(7) . . . . ?
N3 Cu2 O2 Cu1 179.3(5) . . . . ?
O1 Cu1 N1 C7 56.3(9) . . . . ?
N2 Cu1 N1 C7 -131.2(9) . . . . ?
Cu2 Cu1 N1 C7 52.6(9) . . . . ?
O1 Cu1 N1 C1 177.8(8) . . . . ?
N2 Cu1 N1 C1 -9.8(7) . . . . ?
Cu2 Cu1 N1 C1 174.1(5) . . . . ?
O1 Cu1 N1 C8 -60.7(12) . . . . ?
N2 Cu1 N1 C8 111.8(11) . . . . ?
Cu2 Cu1 N1 C8 -64.4(12) . . . . ?
O2 Cu1 N2 C10 53.7(8) . . . . ?
N1 Cu1 N2 C10 -134.3(8) . . . . ?
Cu2 Cu1 N2 C10 41.9(9) . . . . ?
O2 Cu1 N2 C9 -65.6(8) . . . . ?
N1 Cu1 N2 C9 106.4(8) . . . . ?
Cu2 Cu1 N2 C9 -77.4(8) . . . . ?
O2 Cu1 N2 C2 172.9(7) . . . . ?
N1 Cu1 N2 C2 -15.1(7) . . . . ?
Cu2 Cu1 N2 C2 161.1(5) . . . . ?
O2 Cu2 N3 C17 -68.6(9) . . . . ?
N4 Cu2 N3 C17 106.1(9) . . . . ?
Cu1 Cu2 N3 C17 -68.0(9) . . . . ?
O2 Cu2 N3 C18 51.7(13) . . . . ?
N4 Cu2 N3 C18 -133.6(12) . . . . ?
Cu1 Cu2 N3 C18 52.3(14) . . . . ?
O2 Cu2 N3 C11 167.0(8) . . . . ?
N4 Cu2 N3 C11 -18.3(8) . . . . ?
Cu1 Cu2 N3 C11 167.7(5) . . . . ?
O1 Cu2 N4 C20 -65.0(9) . . . . ?
N3 Cu2 N4 C20 111.5(8) . . . . ?
Cu1 Cu2 N4 C20 -73.9(8) . . . . ?
O1 Cu2 N4 C19 56.5(8) . . . . ?
N3 Cu2 N4 C19 -127.0(8) . . . . ?
Cu1 Cu2 N4 C19 47.5(9) . . . . ?
O1 Cu2 N4 C12 174.8(8) . . . . ?
N3 Cu2 N4 C12 -8.7(7) . . . . ?
Cu1 Cu2 N4 C12 165.9(5) . . . . ?
C7 N1 C1 C2 155.5(11) . . . . ?
C8 N1 C1 C2 -83.6(12) . . . . ?
Cu1 N1 C1 C2 34.2(11) . . . . ?
C7 N1 C1 C6 -77.9(13) . . . . ?
C8 N1 C1 C6 43.0(14) . . . . ?
Cu1 N1 C1 C6 160.8(8) . . . . ?
N1 C1 C2 C3 -175.2(9) . . . . ?
C6 C1 C2 C3 56.1(13) . . . . ?
N1 C1 C2 N2 -48.0(12) . . . . ?
C6 C1 C2 N2 -176.7(8) . . . . ?
C10 N2 C2 C1 156.4(10) . . . . ?
C9 N2 C2 C1 -81.3(12) . . . . ?
Cu1 N2 C2 C1 37.1(10) . . . . ?
C10 N2 C2 C3 -77.2(12) . . . . ?
C9 N2 C2 C3 45.1(15) . . . . ?
Cu1 N2 C2 C3 163.6(8) . . . . ?
C1 C2 C3 C4 -55.7(14) . . . . ?
N2 C2 C3 C4 -179.8(10) . . . . ?
C2 C3 C4 C5 54.4(15) . . . . ?
C3 C4 C5 C6 -56.8(14) . . . . ?
C4 C5 C6 C1 57.1(14) . . . . ?
N1 C1 C6 C5 176.4(10) . . . . ?
C2 C1 C6 C5 -56.4(13) . . . . ?
C17 N3 C11 C16 42.9(14) . . . . ?
C18 N3 C11 C16 -77.8(13) . . . . ?
Cu2 N3 C11 C16 164.8(9) . . . . ?
C17 N3 C11 C12 -80.7(13) . . . . ?
C18 N3 C11 C12 158.6(11) . . . . ?
Cu2 N3 C11 C12 41.2(11) . . . . ?
C20 N4 C12 C13 44.3(12) . . . . ?
C19 N4 C12 C13 -79.9(13) . . . . ?
Cu2 N4 C12 C13 161.6(8) . . . . ?
C20 N4 C12 C11 -82.9(12) . . . . ?
C19 N4 C12 C11 153.0(11) . . . . ?
Cu2 N4 C12 C11 34.4(11) . . . . ?
C16 C11 C12 C13 54.6(15) . . . . ?
N3 C11 C12 C13 -179.4(9) . . . . ?
C16 C11 C12 N4 -176.4(11) . . . . ?
N3 C11 C12 N4 -50.3(13) . . . . ?
N4 C12 C13 C14 179.5(9) . . . . ?
C11 C12 C13 C14 -54.6(13) . . . . ?
C12 C13 C14 C15 55.8(16) . . . . ?
C13 C14 C15 C16 -59.0(18) . . . . ?
C14 C15 C16 C11 59.8(16) . . . . ?
C12 C11 C16 C15 -56.3(16) . . . . ?
N3 C11 C16 C15 -177.9(10) . . . . ?
O3 S1 C21 F3 59.8(15) . . . . ?
O4 S1 C21 F3 179.1(13) . . . . ?
O5 S1 C21 F3 -62.6(14) . . . . ?
O3 S1 C21 F1 176.6(10) . . . . ?
O4 S1 C21 F1 -64.1(12) . . . . ?
O5 S1 C21 F1 54.3(11) . . . . ?
O3 S1 C21 F2 -65.7(10) . . . . ?
O4 S1 C21 F2 53.6(12) . . . . ?
O5 S1 C21 F2 172.0(9) . . . . ?
O7 S2 C22 F4 43(2) . . . . ?
O8 S2 C22 F4 -79(2) . . . . ?
O6 S2 C22 F4 171.5(16) . . . . ?
O7 S2 C22 F5 -178.5(18) . . . . ?
O8 S2 C22 F5 60(2) . . . . ?
O6 S2 C22 F5 -50(2) . . . . ?
O7 S2 C22 F6 -70(2) . . . . ?
O8 S2 C22 F6 168.6(19) . . . . ?
O6 S2 C22 F6 58.9(18) . . . . ?
